data_7160171
loop_
_publ_author_name
'Kaur, Ramandeep'
'Dilip, Haritha'
'Kirubakaran, Sivapriya'
'Babu, Srinivasarao Arulananda'

_publ_section_title
;
 Synthesis of biaryl-based carbazoles <i>via</i> C-H functionalization and
 exploration of their anticancer activities.
;
_journal_issue 45
_journal_name_full 'Organic &amp; biomolecular chemistry'
_journal_page_first 8916
_journal_page_last 8944
_journal_paper_doi 10.1039/d4ob01392a
_journal_volume 22
_journal_year 2024
_chemical_formula_moiety 'C31 H25 N3 O3 S'
_chemical_formula_sum 'C31 H27 N3 O3 S'
_chemical_formula_weight 521.61
_chemical_name_systematic c31h27n3o3S
_space_group_crystal_system triclinic
_space_group_IT_number 2
_space_group_name_Hall '-P 1'
_space_group_name_H-M_alt 'P -1'
_atom_sites_solution_hydrogens geom
_atom_sites_solution_primary dual
_audit_creation_date 2024-07-06
_audit_creation_method
;
Olex2 1.5
(compiled 2023.08.24 svn.re1ec1418 for OlexSys, GUI svn.r6817)
;
_audit_update_record
;
2024-08-18 deposited with the CCDC.	2024-10-03 downloaded from the CCDC.
;
_cell_angle_alpha 92.965(7)
_cell_angle_beta 109.135(8)
_cell_angle_gamma 96.379(8)
_cell_formula_units_Z 2
_cell_length_a 8.8101(9)
_cell_length_b 12.3193(11)
_cell_length_c 13.1329(10)
_cell_measurement_reflns_used 2255
_cell_measurement_temperature 273
_cell_measurement_theta_max 25.9230
_cell_measurement_theta_min 2.8690
_cell_volume 1332.4(2)
_computing_cell_refinement 'CrystalClear-SM Expert 2.0 r7 (Rigaku, 2011)'
_computing_data_collection 'CrystalClear-SM Expert 2.0 r7 (Rigaku, 2011)'
_computing_data_reduction 'CrystalClear-SM Expert 2.0 r7 (Rigaku, 2011)'
_computing_molecular_graphics 'Olex2 1.5 (Dolomanov et al., 2009)'
_computing_publication_material 'Olex2 1.5 (Dolomanov et al., 2009)'
_computing_structure_refinement 'SHELXL 2018/3 (Sheldrick, 2015)'
_computing_structure_solution 'SHELXT 2014/4 (Sheldrick, 2014)'
_diffrn_ambient_temperature 273
_diffrn_detector CCD
_diffrn_detector_area_resol_mean 28.5714
_diffrn_detector_type 'Rigaku Saturn724+'
_diffrn_measured_fraction_theta_full 0.998
_diffrn_measured_fraction_theta_max 0.837
_diffrn_measurement_details
;
List of Runs (angles in degrees, time in seconds):

  # Type    Start    End  Width  t~exp~   \w     \q     \k     \f   Frames
#--------------------------------------------------------------------------
  1  \w    -66.00  26.00   1.00   12.03    --   29.89  54.00  30.00   92
  2  \w     94.00 119.00   1.00   12.03    --   29.89  54.00-180.00   25
  3  \w    -69.00 114.00   1.00   12.03    --   29.89  54.00 -90.00  183
;
_diffrn_measurement_device 'AFC12 (Right): Kappa 3 circle'
_diffrn_measurement_device_type 'Rigaku Saturn724+ (2x2 bin mode)'
_diffrn_measurement_method 'profile data from \w-scans'
_diffrn_measurement_specimen_support 'Mitegen 50um'
_diffrn_orient_matrix_type 'CrysAlisPro convention (1999,Acta A55,543-557)'
_diffrn_orient_matrix_UB_11 0.0374059000
_diffrn_orient_matrix_UB_12 -0.0483730000
_diffrn_orient_matrix_UB_13 0.0090188000
_diffrn_orient_matrix_UB_21 -0.0229772000
_diffrn_orient_matrix_UB_22 -0.0130878000
_diffrn_orient_matrix_UB_23 -0.0567083000
_diffrn_orient_matrix_UB_31 0.0739684000
_diffrn_orient_matrix_UB_32 0.0295820000
_diffrn_orient_matrix_UB_33 0.0002638000
_diffrn_radiation_collimation 0.3
_diffrn_radiation_monochromator Confocal
_diffrn_radiation_probe x-ray
_diffrn_radiation_type 'Mo K\a'
_diffrn_radiation_wavelength 0.71073
_diffrn_reflns_av_R_equivalents 0.0224
_diffrn_reflns_av_unetI/netI 0.0691
_diffrn_reflns_Laue_measured_fraction_full 0.998
_diffrn_reflns_Laue_measured_fraction_max 0.837
_diffrn_reflns_limit_h_max 12
_diffrn_reflns_limit_h_min -12
_diffrn_reflns_limit_k_max 16
_diffrn_reflns_limit_k_min -17
_diffrn_reflns_limit_l_max 13
_diffrn_reflns_limit_l_min -19
_diffrn_reflns_number 10115
_diffrn_reflns_point_group_measured_fraction_full 0.998
_diffrn_reflns_point_group_measured_fraction_max 0.837
_diffrn_reflns_theta_full 25.242
_diffrn_reflns_theta_max 32.709
_diffrn_reflns_theta_min 2.788
_diffrn_source 'Rotating Anode'
_diffrn_source_current 24.0
_diffrn_source_power 1.2
_diffrn_source_target Mo
_diffrn_source_type 'Rotating Anode'
_diffrn_source_voltage 50.0
_exptl_absorpt_coefficient_mu 0.159
_exptl_absorpt_correction_T_max 1.00000
_exptl_absorpt_correction_T_min 0.87595
_exptl_absorpt_correction_type multi-scan
_exptl_absorpt_process_details
;
CrysAlisPro 1.171.39.35c (Rigaku Oxford Diffraction, 2017)
Empirical absorption correction using spherical harmonics,
 implemented in SCALE3 ABSPACK scaling algorithm.
;
_exptl_crystal_colour 'dull brownish brown'
_exptl_crystal_colour_lustre dull
_exptl_crystal_colour_modifier brownish
_exptl_crystal_colour_primary brown
_exptl_crystal_density_diffrn 1.300
_exptl_crystal_description block
_exptl_crystal_F_000 548
_exptl_crystal_size_max 0.3
_exptl_crystal_size_mid 0.3
_exptl_crystal_size_min 0.2
_refine_diff_density_max 0.358
_refine_diff_density_min -0.265
_refine_diff_density_rms 0.045
_refine_ls_extinction_method none
_refine_ls_goodness_of_fit_ref 1.022
_refine_ls_hydrogen_treatment constr
_refine_ls_matrix_type full
_refine_ls_number_parameters 346
_refine_ls_number_reflns 8214
_refine_ls_number_restraints 0
_refine_ls_restrained_S_all 1.022
_refine_ls_R_factor_all 0.1261
_refine_ls_R_factor_gt 0.0599
_refine_ls_shift/su_max 0.004
_refine_ls_shift/su_mean 0.000
_refine_ls_structure_factor_coef Fsqd
_refine_ls_weighting_details 'w=1/[\s^2^(Fo^2^)+(0.0724P)^2^+0.0292P] where P=(Fo^2^+2Fc^2^)/3'
_refine_ls_weighting_scheme calc
_refine_ls_wR_factor_gt 0.1460
_refine_ls_wR_factor_ref 0.1980
_reflns_Friedel_coverage 0.000
_reflns_number_gt 4088
_reflns_number_total 8214
_reflns_threshold_expression 'I > 2\s(I)'
_cod_data_source_file d4ob01392a2.cif
_cod_data_source_block rd319
_cod_depositor_comments 'Adding full bibliography for 7160171.cif.'
_cod_database_code 7160171
_shelx_shelxl_version_number 2018/3
_shelx_space_group_comment
;
The symmetry employed for this shelxl refinement is uniquely defined
by the following loop, which should always be used as a source of
symmetry information in preference to the above space-group names.
They are only intended as comments.
;
_olex2_refinement_description
;
1. Fixed Uiso
 At 1.2 times of:
  All C(H) groups, All N(H) groups
 At 1.5 times of:
  All C(H,H,H) groups
2.a Aromatic/amide H refined with riding coordinates:
 N005(H005), C00A(H00A), C00I(H00I), C00J(H00J), C00L(H00L), C00M(H00M),
 C00N(H00N), C00R(H00R), C00S(H00S), C00T(H00T), C00U(H00U), C00V(H00V),
 C00W(H00W), C00X(H00X), C00Y(H00Y), C00Z(H00Z)
2.b Idealised Me refined as rotating group:
 C010(H01A,H01B,H01C), C011(H01D,H01E,H01F), C012(H01G,H01H,H01I)
;
_olex2_submission_original_sample_id 'rd 319'
_olex2_submission_special_instructions 'No special instructions were received'
_oxdiff_exptl_absorpt_empirical_details
;
Empirical correction (ABSPACK) includes:
- Absorption correction using spherical harmonics
- Frame scaling
;
_oxdiff_exptl_absorpt_empirical_full_max 1.212
_oxdiff_exptl_absorpt_empirical_full_min 0.862

loop_
_space_group_symop_operation_xyz
'x, y, z'
'-x, -y, -z'

loop_
_atom_site_label
_atom_site_type_symbol
_atom_site_fract_x
_atom_site_fract_y
_atom_site_fract_z
_atom_site_U_iso_or_equiv
_atom_site_adp_type
_atom_site_occupancy
_atom_site_site_symmetry_order
_atom_site_calc_flag
_atom_site_refinement_flags_posn
_atom_site_refinement_flags_adp
_atom_site_refinement_flags_occupancy
_atom_site_disorder_assembly
_atom_site_disorder_group
S001 S -0.17128(8) 0.77089(6) 0.17426(5) 0.0624(2) Uani 1 1 d . . . . .
O002 O 0.25387(19) 0.76054(15) 0.90055(12) 0.0616(4) Uani 1 1 d . . . . .
N003 N 0.4029(2) 0.83888(16) 0.80915(14) 0.0490(4) Uani 1 1 d . . . . .
O004 O 0.0492(3) 0.60727(17) 0.20362(14) 0.0825(6) Uani 1 1 d . . . . .
N005 N 0.1187(2) 0.60749(15) 0.38559(14) 0.0519(5) Uani 1 1 d . . . . .
H005 H 0.108334 0.641577 0.441250 0.062 Uiso 1 1 calc R U . . .
N006 N 0.2159(2) 0.55984(16) 0.58751(16) 0.0572(5) Uani 1 1 d . . . . .
C007 C 0.3392(2) 0.85784(16) 0.62741(16) 0.0397(4) Uani 1 1 d . . . . .
O008 O 0.5160(2) 0.8244(2) 0.98910(15) 0.1012(8) Uani 1 1 d . . . . .
C009 C 0.2749(2) 0.82931(17) 0.70905(15) 0.0417(4) Uani 1 1 d . . . . .
C00A C 0.2398(2) 0.85305(16) 0.52059(16) 0.0418(5) Uani 1 1 d . . . . .
H00A H 0.283286 0.871213 0.467068 0.050 Uiso 1 1 calc R U . . .
C00B C 0.0746(2) 0.82088(17) 0.49418(16) 0.0421(5) Uani 1 1 d . . . . .
C00C C 0.5122(2) 0.89078(17) 0.68007(17) 0.0440(5) Uani 1 1 d . . . . .
C00D C -0.0353(2) 0.81561(17) 0.37990(16) 0.0434(5) Uani 1 1 d . . . . .
C00E C 0.0492(3) 0.6479(2) 0.29045(18) 0.0522(5) Uani 1 1 d . . . . .
C00F C 0.2056(2) 0.51774(18) 0.40676(18) 0.0478(5) Uani 1 1 d . . . . .
C00G C 0.2577(3) 0.49528(18) 0.51670(19) 0.0514(5) Uani 1 1 d . . . . .
C00H C -0.0343(3) 0.74525(19) 0.29573(16) 0.0487(5) Uani 1 1 d . . . . .
C00I C 0.0125(2) 0.79692(19) 0.57684(17) 0.0482(5) Uani 1 1 d . . . . .
H00I H -0.098960 0.778657 0.559100 0.058 Uiso 1 1 calc R U . . .
C00J C 0.1095(2) 0.79918(19) 0.68371(17) 0.0492(5) Uani 1 1 d . . . . .
H00J H 0.065310 0.781101 0.736944 0.059 Uiso 1 1 calc R U . . .
C00K C 0.5495(2) 0.87767(18) 0.78995(18) 0.0493(5) Uani 1 1 d . . . . .
C00L C 0.6346(3) 0.92908(19) 0.6402(2) 0.0549(6) Uani 1 1 d . . . . .
H00L H 0.610912 0.938596 0.567107 0.066 Uiso 1 1 calc R U . . .
C00M C -0.1507(3) 0.8890(2) 0.34406(19) 0.0569(6) Uani 1 1 d . . . . .
H00M H -0.169179 0.942099 0.389908 0.068 Uiso 1 1 calc R U . . .
C00N C 0.2420(3) 0.4538(2) 0.3314(2) 0.0587(6) Uani 1 1 d . . . . .
H00N H 0.205314 0.467024 0.258842 0.070 Uiso 1 1 calc R U . . .
C00O C 0.3996(3) 0.8081(2) 0.90931(19) 0.0601(6) Uani 1 1 d . . . . .
C00P C 0.3527(3) 0.40920(19) 0.5490(2) 0.0574(6) Uani 1 1 d . . . . .
C00Q C 0.2184(3) 0.7141(2) 0.99506(18) 0.0609(6) Uani 1 1 d . . . . .
C00R C 0.7913(3) 0.9526(2) 0.7111(2) 0.0640(7) Uani 1 1 d . . . . .
H00R H 0.874191 0.979307 0.686109 0.077 Uiso 1 1 calc R U . . .
C00S C 0.3351(3) 0.3681(2) 0.3644(2) 0.0661(7) Uani 1 1 d . . . . .
H00S H 0.359133 0.325140 0.312900 0.079 Uiso 1 1 calc R U . . .
C00T C 0.2672(3) 0.5400(2) 0.6905(2) 0.0668(7) Uani 1 1 d . . . . .
H00T H 0.238543 0.583434 0.739533 0.080 Uiso 1 1 calc R U . . .
C00U C 0.8258(3) 0.9366(2) 0.8194(2) 0.0686(7) Uani 1 1 d . . . . .
H00U H 0.932693 0.951661 0.865656 0.082 Uiso 1 1 calc R U . . .
C00V C -0.2313(3) 0.8736(2) 0.2360(2) 0.0629(6) Uani 1 1 d . . . . .
H00V H -0.310852 0.915081 0.199785 0.075 Uiso 1 1 calc R U . . .
C00W C 0.7070(3) 0.8990(2) 0.8612(2) 0.0634(7) Uani 1 1 d . . . . .
H00W H 0.731861 0.888534 0.934147 0.076 Uiso 1 1 calc R U . . .
C00X C 0.3907(3) 0.3467(2) 0.4695(3) 0.0677(7) Uani 1 1 d . . . . .
H00X H 0.454125 0.290747 0.489404 0.081 Uiso 1 1 calc R U . . .
C00Y C 0.3613(3) 0.4580(3) 0.7297(2) 0.0756(8) Uani 1 1 d . . . . .
H00Y H 0.394976 0.447526 0.802998 0.091 Uiso 1 1 calc R U . . .
C00Z C 0.4029(3) 0.3937(2) 0.6594(2) 0.0729(8) Uani 1 1 d . . . . .
H00Z H 0.465777 0.338575 0.684600 0.087 Uiso 1 1 calc R U . . .
C010 C 0.0420(3) 0.6713(3) 0.9481(2) 0.0885(10) Uani 1 1 d . . . . .
H01A H -0.018302 0.730676 0.923117 0.133 Uiso 1 1 calc R U . . .
H01B H 0.006596 0.638297 1.002470 0.133 Uiso 1 1 calc R U . . .
H01C H 0.024432 0.617476 0.888416 0.133 Uiso 1 1 calc R U . . .
C011 C 0.2514(5) 0.8035(4) 1.0835(3) 0.1331(17) Uani 1 1 d . . . . .
H01D H 0.365878 0.827693 1.112967 0.200 Uiso 1 1 calc R U . . .
H01E H 0.213646 0.776485 1.139423 0.200 Uiso 1 1 calc R U . . .
H01F H 0.195825 0.863835 1.055039 0.200 Uiso 1 1 calc R U . . .
C012 C 0.3159(5) 0.6225(4) 1.0279(3) 0.1238(16) Uani 1 1 d . . . . .
H01G H 0.299889 0.572596 0.965593 0.186 Uiso 1 1 calc R U . . .
H01H H 0.282002 0.584439 1.080402 0.186 Uiso 1 1 calc R U . . .
H01I H 0.428700 0.651556 1.059006 0.186 Uiso 1 1 calc R U . . .

loop_
_atom_site_aniso_label
_atom_site_aniso_U_11
_atom_site_aniso_U_22
_atom_site_aniso_U_33
_atom_site_aniso_U_23
_atom_site_aniso_U_13
_atom_site_aniso_U_12
S001 0.0659(4) 0.0747(5) 0.0381(3) 0.0119(3) 0.0051(3) 0.0093(3)
O002 0.0545(9) 0.0857(13) 0.0390(9) 0.0133(8) 0.0101(7) 0.0005(9)
N003 0.0409(9) 0.0657(12) 0.0364(9) 0.0074(8) 0.0083(7) 0.0050(8)
O004 0.1245(17) 0.0906(15) 0.0426(10) 0.0086(9) 0.0328(10) 0.0411(13)
N005 0.0634(12) 0.0548(11) 0.0375(9) 0.0024(8) 0.0144(8) 0.0167(9)
N006 0.0675(12) 0.0564(12) 0.0472(11) 0.0107(9) 0.0177(9) 0.0089(10)
C007 0.0393(10) 0.0407(11) 0.0394(10) 0.0051(8) 0.0129(8) 0.0071(8)
O008 0.0620(11) 0.177(2) 0.0446(10) 0.0287(13) -0.0027(9) -0.0106(13)
C009 0.0398(10) 0.0466(12) 0.0352(10) 0.0027(9) 0.0079(8) 0.0062(9)
C00A 0.0437(11) 0.0462(12) 0.0369(10) 0.0066(9) 0.0148(9) 0.0069(9)
C00B 0.0430(10) 0.0457(12) 0.0347(10) 0.0027(8) 0.0093(8) 0.0065(9)
C00C 0.0403(10) 0.0453(12) 0.0454(12) 0.0066(9) 0.0117(9) 0.0094(9)
C00D 0.0392(10) 0.0489(12) 0.0380(11) 0.0084(9) 0.0078(8) 0.0023(9)
C00E 0.0571(13) 0.0597(14) 0.0384(11) 0.0051(10) 0.0147(10) 0.0053(11)
C00F 0.0460(12) 0.0440(12) 0.0508(13) 0.0024(10) 0.0135(10) 0.0042(9)
C00G 0.0473(12) 0.0458(12) 0.0557(14) 0.0064(10) 0.0119(10) 0.0002(10)
C00H 0.0497(12) 0.0577(14) 0.0346(10) 0.0076(9) 0.0098(9) 0.0026(10)
C00I 0.0396(11) 0.0593(14) 0.0427(12) 0.0031(10) 0.0118(9) 0.0012(9)
C00J 0.0426(11) 0.0669(15) 0.0374(11) 0.0079(10) 0.0134(9) 0.0032(10)
C00K 0.0429(11) 0.0530(13) 0.0483(13) 0.0051(10) 0.0103(9) 0.0064(10)
C00L 0.0463(12) 0.0565(14) 0.0636(15) 0.0118(12) 0.0202(11) 0.0061(10)
C00M 0.0518(13) 0.0628(15) 0.0527(14) 0.0061(11) 0.0102(11) 0.0151(11)
C00N 0.0537(13) 0.0521(14) 0.0666(16) -0.0106(12) 0.0193(12) 0.0018(11)
C00O 0.0559(14) 0.0782(18) 0.0416(12) 0.0114(12) 0.0099(11) 0.0068(12)
C00P 0.0479(12) 0.0445(13) 0.0723(17) 0.0108(12) 0.0113(11) -0.0007(10)
C00Q 0.0679(15) 0.0758(17) 0.0364(12) 0.0103(11) 0.0161(11) 0.0009(13)
C00R 0.0425(12) 0.0655(16) 0.0827(19) 0.0130(14) 0.0195(12) 0.0038(11)
C00S 0.0586(15) 0.0539(15) 0.088(2) -0.0097(14) 0.0314(14) 0.0034(12)
C00T 0.0775(18) 0.0697(17) 0.0507(15) 0.0166(13) 0.0169(13) 0.0094(14)
C00U 0.0405(12) 0.0754(18) 0.0777(19) 0.0099(15) 0.0053(12) 0.0010(12)
C00V 0.0552(14) 0.0686(17) 0.0558(15) 0.0176(12) 0.0026(11) 0.0153(12)
C00W 0.0453(12) 0.0779(18) 0.0568(15) 0.0083(13) 0.0043(11) 0.0046(12)
C00X 0.0564(15) 0.0493(15) 0.097(2) 0.0080(14) 0.0248(15) 0.0082(11)
C00Y 0.083(2) 0.077(2) 0.0622(18) 0.0284(15) 0.0149(15) 0.0077(15)
C00Z 0.0661(17) 0.0591(16) 0.085(2) 0.0284(15) 0.0114(15) 0.0091(13)
C010 0.0713(18) 0.126(3) 0.0629(18) 0.0263(18) 0.0207(15) -0.0110(18)
C011 0.171(4) 0.145(4) 0.084(3) -0.046(2) 0.079(3) -0.064(3)
C012 0.119(3) 0.153(4) 0.128(3) 0.093(3) 0.056(3) 0.055(3)

loop_
_atom_type_symbol
_atom_type_description
_atom_type_scat_dispersion_real
_atom_type_scat_dispersion_imag
_atom_type_scat_source
C C 0.0033 0.0016 'International Tables Vol C Tables 4.2.6.8 and 6.1.1.4'
H H 0.0000 0.0000 'International Tables Vol C Tables 4.2.6.8 and 6.1.1.4'
N N 0.0061 0.0033 'International Tables Vol C Tables 4.2.6.8 and 6.1.1.4'
O O 0.0106 0.0060 'International Tables Vol C Tables 4.2.6.8 and 6.1.1.4'
S S 0.1246 0.1234 'International Tables Vol C Tables 4.2.6.8 and 6.1.1.4'

loop_
_geom_angle_atom_site_label_1
_geom_angle_atom_site_label_2
_geom_angle_atom_site_label_3
_geom_angle
_geom_angle_site_symmetry_1
_geom_angle_site_symmetry_3
_geom_angle_publ_flag
C00V S001 C00H 91.32(11) . . ?
C00O O002 C00Q 121.61(18) . . ?
C009 N003 C00K 107.55(16) . . ?
C00O N003 C009 129.10(18) . . ?
C00O N003 C00K 123.09(18) . . ?
C00E N005 H005 115.4 . . ?
C00E N005 C00F 129.20(19) . . ?
C00F N005 H005 115.4 . . ?
C00T N006 C00G 117.5(2) . . ?
C009 C007 C00C 106.94(17) . . ?
C00A C007 C009 120.88(18) . . ?
C00A C007 C00C 132.17(18) . . ?
C007 C009 N003 108.95(17) . . ?
C00J C009 N003 130.82(18) . . ?
C00J C009 C007 120.23(18) . . ?
C007 C00A H00A 120.4 . . ?
C007 C00A C00B 119.27(18) . . ?
C00B C00A H00A 120.4 . . ?
C00A C00B C00D 120.39(18) . . ?
C00A C00B C00I 118.95(18) . . ?
C00I C00B C00D 120.63(18) . . ?
C00K C00C C007 108.00(17) . . ?
C00L C00C C007 132.1(2) . . ?
C00L C00C C00K 119.9(2) . . ?
C00H C00D C00B 125.82(19) . . ?
C00H C00D C00M 111.35(19) . . ?
C00M C00D C00B 122.76(19) . . ?
O004 C00E N005 123.5(2) . . ?
O004 C00E C00H 120.6(2) . . ?
N005 C00E C00H 115.84(19) . . ?
N005 C00F C00G 114.44(18) . . ?
C00N C00F N005 125.6(2) . . ?
C00N C00F C00G 119.9(2) . . ?
N006 C00G C00F 117.5(2) . . ?
N006 C00G C00P 122.8(2) . . ?
C00F C00G C00P 119.7(2) . . ?
C00D C00H S001 111.72(17) . . ?
C00D C00H C00E 133.02(19) . . ?
C00E C00H S001 115.01(16) . . ?
C00B C00I H00I 118.6 . . ?
C00J C00I C00B 122.84(19) . . ?
C00J C00I H00I 118.6 . . ?
C009 C00J H00J 121.1 . . ?
C00I C00J C009 117.77(19) . . ?
C00I C00J H00J 121.1 . . ?
C00C C00K N003 108.50(18) . . ?
C00W C00K N003 129.9(2) . . ?
C00W C00K C00C 121.6(2) . . ?
C00C C00L H00L 120.6 . . ?
C00R C00L C00C 118.8(2) . . ?
C00R C00L H00L 120.6 . . ?
C00D C00M H00M 123.5 . . ?
C00V C00M C00D 113.0(2) . . ?
C00V C00M H00M 123.5 . . ?
C00F C00N H00N 120.1 . . ?
C00F C00N C00S 119.7(2) . . ?
C00S C00N H00N 120.1 . . ?
O002 C00O N003 110.45(19) . . ?
O008 C00O O002 127.2(2) . . ?
O008 C00O N003 122.4(2) . . ?
C00X C00P C00G 118.7(2) . . ?
C00Z C00P C00G 116.3(2) . . ?
C00Z C00P C00X 125.0(2) . . ?
C010 C00Q O002 102.59(18) . . ?
C011 C00Q O002 109.4(2) . . ?
C011 C00Q C010 111.7(3) . . ?
C012 C00Q O002 108.5(2) . . ?
C012 C00Q C010 110.5(3) . . ?
C012 C00Q C011 113.5(3) . . ?
C00L C00R H00R 119.9 . . ?
C00L C00R C00U 120.2(2) . . ?
C00U C00R H00R 119.9 . . ?
C00N C00S H00S 119.2 . . ?
C00X C00S C00N 121.6(2) . . ?
C00X C00S H00S 119.2 . . ?
N006 C00T H00T 118.1 . . ?
N006 C00T C00Y 123.8(3) . . ?
C00Y C00T H00T 118.1 . . ?
C00R C00U H00U 118.9 . . ?
C00W C00U C00R 122.3(2) . . ?
C00W C00U H00U 118.9 . . ?
S001 C00V H00V 123.7 . . ?
C00M C00V S001 112.64(18) . . ?
C00M C00V H00V 123.7 . . ?
C00K C00W H00W 121.4 . . ?
C00U C00W C00K 117.2(2) . . ?
C00U C00W H00W 121.4 . . ?
C00P C00X H00X 119.9 . . ?
C00S C00X C00P 120.3(2) . . ?
C00S C00X H00X 119.9 . . ?
C00T C00Y H00Y 120.6 . . ?
C00Z C00Y C00T 118.8(3) . . ?
C00Z C00Y H00Y 120.6 . . ?
C00P C00Z H00Z 119.6 . . ?
C00Y C00Z C00P 120.8(2) . . ?
C00Y C00Z H00Z 119.6 . . ?
C00Q C010 H01A 109.5 . . ?
C00Q C010 H01B 109.5 . . ?
C00Q C010 H01C 109.5 . . ?
H01A C010 H01B 109.5 . . ?
H01A C010 H01C 109.5 . . ?
H01B C010 H01C 109.5 . . ?
C00Q C011 H01D 109.5 . . ?
C00Q C011 H01E 109.5 . . ?
C00Q C011 H01F 109.5 . . ?
H01D C011 H01E 109.5 . . ?
H01D C011 H01F 109.5 . . ?
H01E C011 H01F 109.5 . . ?
C00Q C012 H01G 109.5 . . ?
C00Q C012 H01H 109.5 . . ?
C00Q C012 H01I 109.5 . . ?
H01G C012 H01H 109.5 . . ?
H01G C012 H01I 109.5 . . ?
H01H C012 H01I 109.5 . . ?

loop_
_geom_bond_atom_site_label_1
_geom_bond_atom_site_label_2
_geom_bond_distance
_geom_bond_site_symmetry_2
_geom_bond_publ_flag
S001 C00H 1.725(2) . ?
S001 C00V 1.692(3) . ?
O002 C00O 1.317(3) . ?
O002 C00Q 1.501(3) . ?
N003 C009 1.413(2) . ?
N003 C00K 1.431(3) . ?
N003 C00O 1.396(3) . ?
O004 C00E 1.221(3) . ?
N005 H005 0.8600 . ?
N005 C00E 1.347(3) . ?
N005 C00F 1.402(3) . ?
N006 C00G 1.359(3) . ?
N006 C00T 1.324(3) . ?
C007 C009 1.409(3) . ?
C007 C00A 1.383(3) . ?
C007 C00C 1.452(3) . ?
O008 C00O 1.191(3) . ?
C009 C00J 1.386(3) . ?
C00A H00A 0.9300 . ?
C00A C00B 1.386(3) . ?
C00B C00D 1.489(3) . ?
C00B C00I 1.397(3) . ?
C00C C00K 1.393(3) . ?
C00C C00L 1.393(3) . ?
C00D C00H 1.372(3) . ?
C00D C00M 1.416(3) . ?
C00E C00H 1.484(3) . ?
C00F C00G 1.417(3) . ?
C00F C00N 1.374(3) . ?
C00G C00P 1.420(3) . ?
C00I H00I 0.9300 . ?
C00I C00J 1.380(3) . ?
C00J H00J 0.9300 . ?
C00K C00W 1.383(3) . ?
C00L H00L 0.9300 . ?
C00L C00R 1.378(3) . ?
C00M H00M 0.9300 . ?
C00M C00V 1.354(3) . ?
C00N H00N 0.9300 . ?
C00N C00S 1.408(3) . ?
C00P C00X 1.413(4) . ?
C00P C00Z 1.400(4) . ?
C00Q C010 1.493(4) . ?
C00Q C011 1.490(4) . ?
C00Q C012 1.490(4) . ?
C00R H00R 0.9300 . ?
C00R C00U 1.383(3) . ?
C00S H00S 0.9300 . ?
C00S C00X 1.355(4) . ?
C00T H00T 0.9300 . ?
C00T C00Y 1.391(4) . ?
C00U H00U 0.9300 . ?
C00U C00W 1.380(3) . ?
C00V H00V 0.9300 . ?
C00W H00W 0.9300 . ?
C00X H00X 0.9300 . ?
C00Y H00Y 0.9300 . ?
C00Y C00Z 1.351(4) . ?
C00Z H00Z 0.9300 . ?
C010 H01A 0.9600 . ?
C010 H01B 0.9600 . ?
C010 H01C 0.9600 . ?
C011 H01D 0.9600 . ?
C011 H01E 0.9600 . ?
C011 H01F 0.9600 . ?
C012 H01G 0.9600 . ?
C012 H01H 0.9600 . ?
C012 H01I 0.9600 . ?

loop_
_geom_torsion_atom_site_label_1
_geom_torsion_atom_site_label_2
_geom_torsion_atom_site_label_3
_geom_torsion_atom_site_label_4
_geom_torsion
_geom_torsion_site_symmetry_1
_geom_torsion_site_symmetry_2
_geom_torsion_site_symmetry_3
_geom_torsion_site_symmetry_4
_geom_torsion_publ_flag
N003 C009 C00J C00I -179.8(2) . . . . ?
N003 C00K C00W C00U -179.8(2) . . . . ?
O004 C00E C00H S001 16.8(3) . . . . ?
O004 C00E C00H C00D -169.4(2) . . . . ?
N005 C00E C00H S001 -161.42(17) . . . . ?
N005 C00E C00H C00D 12.3(4) . . . . ?
N005 C00F C00G N006 1.4(3) . . . . ?
N005 C00F C00G C00P -177.38(19) . . . . ?
N005 C00F C00N C00S 177.9(2) . . . . ?
N006 C00G C00P C00X -179.7(2) . . . . ?
N006 C00G C00P C00Z -0.3(3) . . . . ?
N006 C00T C00Y C00Z -0.4(4) . . . . ?
C007 C009 C00J C00I 0.9(3) . . . . ?
C007 C00A C00B C00D 179.66(18) . . . . ?
C007 C00A C00B C00I 1.7(3) . . . . ?
C007 C00C C00K N003 -1.1(2) . . . . ?
C007 C00C C00K C00W 177.8(2) . . . . ?
C007 C00C C00L C00R -179.0(2) . . . . ?
C009 N003 C00K C00C -0.4(2) . . . . ?
C009 N003 C00K C00W -179.2(2) . . . . ?
C009 N003 C00O O002 2.8(3) . . . . ?
C009 N003 C00O O008 -177.2(3) . . . . ?
C009 C007 C00A C00B 0.7(3) . . . . ?
C009 C007 C00C C00K 2.2(2) . . . . ?
C009 C007 C00C C00L -178.3(2) . . . . ?
C00A C007 C009 N003 178.51(18) . . . . ?
C00A C007 C009 C00J -2.0(3) . . . . ?
C00A C007 C00C C00K -179.0(2) . . . . ?
C00A C007 C00C C00L 0.5(4) . . . . ?
C00A C00B C00D C00H 65.4(3) . . . . ?
C00A C00B C00D C00M -111.2(2) . . . . ?
C00A C00B C00I C00J -2.9(3) . . . . ?
C00B C00D C00H S001 -175.98(16) . . . . ?
C00B C00D C00H C00E 10.1(4) . . . . ?
C00B C00D C00M C00V 176.4(2) . . . . ?
C00B C00I C00J C009 1.6(3) . . . . ?
C00C C007 C009 N003 -2.5(2) . . . . ?
C00C C007 C009 C00J 176.92(19) . . . . ?
C00C C007 C00A C00B -177.9(2) . . . . ?
C00C C00K C00W C00U 1.6(4) . . . . ?
C00C C00L C00R C00U 1.0(4) . . . . ?
C00D C00B C00I C00J 179.1(2) . . . . ?
C00D C00M C00V S001 0.0(3) . . . . ?
C00E N005 C00F C00G -177.9(2) . . . . ?
C00E N005 C00F C00N 2.4(4) . . . . ?
C00F N005 C00E O004 2.0(4) . . . . ?
C00F N005 C00E C00H -179.8(2) . . . . ?
C00F C00G C00P C00X -0.9(3) . . . . ?
C00F C00G C00P C00Z 178.5(2) . . . . ?
C00F C00N C00S C00X -0.1(4) . . . . ?
C00G N006 C00T C00Y 0.4(4) . . . . ?
C00G C00F C00N C00S -1.8(3) . . . . ?
C00G C00P C00X C00S -1.0(4) . . . . ?
C00G C00P C00Z C00Y 0.3(4) . . . . ?
C00H S001 C00V C00M 0.4(2) . . . . ?
C00H C00D C00M C00V -0.6(3) . . . . ?
C00I C00B C00D C00H -116.6(2) . . . . ?
C00I C00B C00D C00M 66.8(3) . . . . ?
C00K N003 C009 C007 1.9(2) . . . . ?
C00K N003 C009 C00J -177.5(2) . . . . ?
C00K N003 C00O O002 -170.6(2) . . . . ?
C00K N003 C00O O008 9.4(4) . . . . ?
C00K C00C C00L C00R 0.4(3) . . . . ?
C00L C00C C00K N003 179.4(2) . . . . ?
C00L C00C C00K C00W -1.8(3) . . . . ?
C00L C00R C00U C00W -1.2(4) . . . . ?
C00M C00D C00H S001 0.9(2) . . . . ?
C00M C00D C00H C00E -173.0(2) . . . . ?
C00N C00F C00G N006 -178.9(2) . . . . ?
C00N C00F C00G C00P 2.3(3) . . . . ?
C00N C00S C00X C00P 1.5(4) . . . . ?
C00O O002 C00Q C010 179.3(2) . . . . ?
C00O O002 C00Q C011 60.6(3) . . . . ?
C00O O002 C00Q C012 -63.7(3) . . . . ?
C00O N003 C009 C007 -172.3(2) . . . . ?
C00O N003 C009 C00J 8.3(4) . . . . ?
C00O N003 C00K C00C 174.2(2) . . . . ?
C00O N003 C00K C00W -4.6(4) . . . . ?
C00Q O002 C00O N003 176.85(19) . . . . ?
C00Q O002 C00O O008 -3.1(4) . . . . ?
C00R C00U C00W C00K -0.1(4) . . . . ?
C00T N006 C00G C00F -178.8(2) . . . . ?
C00T N006 C00G C00P -0.1(3) . . . . ?
C00T C00Y C00Z C00P 0.1(4) . . . . ?
C00V S001 C00H C00D -0.78(18) . . . . ?
C00V S001 C00H C00E 174.31(18) . . . . ?
C00X C00P C00Z C00Y 179.7(3) . . . . ?
C00Z C00P C00X C00S 179.7(2) . . . . ?
